data_1573016
loop_
_publ_author_name
'Anitha, Mandala'
'Chin, To-Jen'
'Liu, Guan-Cheng'
'Hsieh, Chi-Tien'
'Wang, Kuan-Hua'
'Li, Shu-Li'
'Cheng, Mu-Jeng'
'Farrell, Jeffrey M.'

_publ_section_title
;
 Metal-free alkyne annulation enabling &#x3c0;-extension of boron-doped
 polycyclic aromatic hydrocarbons.
;
_journal_issue 39
_journal_name_full 'Chemical science'
_journal_page_first 16210
_journal_page_last 16215
_journal_paper_doi 10.1039/d4sc03781b
_journal_volume 15
_journal_year 2024
_chemical_formula_sum 'C38 H22 B2 S2'
_chemical_formula_weight 564.29
_space_group_crystal_system triclinic
_space_group_IT_number 2
_space_group_name_Hall '-P 1'
_space_group_name_H-M_alt 'P -1'
_atom_sites_solution_hydrogens geom
_audit_creation_method SHELXL-2019/3
_audit_update_record
;
2024-03-20 deposited with the CCDC.	2024-09-09 downloaded from the CCDC.
;
_cell_angle_alpha 96.4677(12)
_cell_angle_beta 98.9712(13)
_cell_angle_gamma 104.1357(12)
_cell_formula_units_Z 3
_cell_length_a 9.3575(2)
_cell_length_b 12.6004(3)
_cell_length_c 17.5852(5)
_cell_measurement_reflns_used 9947
_cell_measurement_temperature 100(2)
_cell_measurement_theta_max 72.40
_cell_measurement_theta_min 2.58
_cell_volume 1961.32(9)
_computing_cell_refinement 'SAINT V8.40B (Bruker AXS LLC, 2019)'
_computing_data_collection 'Bruker APEX4'
_computing_data_reduction 'SAINT V8.40B (Bruker AXS LLC, 2019)'
_computing_molecular_graphics 'Bruker SHELXTL'
_computing_publication_material 'Bruker SHELXTL'
_computing_structure_refinement 'SHELXL-2019/2 (Sheldrick, 2019)'
_computing_structure_solution 'SHELXT 2018/2 (Sheldrick, 2018)'
_diffrn_ambient_temperature 100(2)
_diffrn_measured_fraction_theta_full 0.993
_diffrn_measured_fraction_theta_max 0.981
_diffrn_measurement_device_type 'Bruker AXS D8 VENTURE, PhotonIII_C28'
_diffrn_measurement_method '\w and \f scans'
_diffrn_radiation_type CuK\a
_diffrn_radiation_wavelength 1.54178
_diffrn_reflns_av_R_equivalents 0.0525
_diffrn_reflns_av_unetI/netI 0.0379
_diffrn_reflns_Laue_measured_fraction_full 0.993
_diffrn_reflns_Laue_measured_fraction_max 0.981
_diffrn_reflns_limit_h_max 11
_diffrn_reflns_limit_h_min -11
_diffrn_reflns_limit_k_max 15
_diffrn_reflns_limit_k_min -15
_diffrn_reflns_limit_l_max 21
_diffrn_reflns_limit_l_min -21
_diffrn_reflns_number 37325
_diffrn_reflns_point_group_measured_fraction_full 0.993
_diffrn_reflns_point_group_measured_fraction_max 0.981
_diffrn_reflns_theta_full 67.679
_diffrn_reflns_theta_max 72.448
_diffrn_reflns_theta_min 2.576
_diffrn_source 'I-mu-S microfocus sealed tube'
_exptl_absorpt_coefficient_mu 2.058
_exptl_absorpt_correction_T_max 1.0000
_exptl_absorpt_correction_T_min 0.8765
_exptl_absorpt_correction_type multi-scan
_exptl_absorpt_process_details
; 
SADABS 2016/2: Krause, L., Herbst-Irmer, R., Sheldrick, G. M., Stalke, D. (2015). 
"Comparison of silver and molybdenum microfocus X-ray sources for 
single-crystal structure determination" 
J. Appl. Cryst. 48, 3-10. 
doi:10.1107/S1600576714022985 
;
_exptl_crystal_colour black
_exptl_crystal_density_diffrn 1.433
_exptl_crystal_description prism
_exptl_crystal_F_000 876
_exptl_crystal_size_max 0.100
_exptl_crystal_size_mid 0.030
_exptl_crystal_size_min 0.030
_refine_diff_density_max 0.261
_refine_diff_density_min -0.297
_refine_diff_density_rms 0.060
_refine_ls_extinction_method none
_refine_ls_goodness_of_fit_ref 1.023
_refine_ls_hydrogen_treatment constr
_refine_ls_matrix_type full
_refine_ls_number_parameters 706
_refine_ls_number_reflns 7622
_refine_ls_number_restraints 1073
_refine_ls_restrained_S_all 0.994
_refine_ls_R_factor_all 0.0510
_refine_ls_R_factor_gt 0.0393
_refine_ls_shift/su_max 0.010
_refine_ls_shift/su_mean 0.000
_refine_ls_structure_factor_coef Fsqd
_refine_ls_weighting_details 'w=1/[\s^2^(Fo^2^)+(0.0653P)^2^+0.5866P] where P=(Fo^2^+2Fc^2^)/3'
_refine_ls_weighting_scheme calc
_refine_ls_wR_factor_gt 0.1020
_refine_ls_wR_factor_ref 0.1123
_reflns_Friedel_coverage 0.000
_reflns_number_gt 6314
_reflns_number_total 7622
_reflns_threshold_expression 'I > 2\s(I)'
_cod_data_source_file d4sc03781b2.cif
_cod_data_source_block ic22268
_cod_depositor_comments
;
The following automatic conversions were performed:

data item '_exptl_absorpt_correction_type' value 'Multi-Scan' was
changed to 'multi-scan' in accordance with the
/home/data/users/saulius/crontab/automatic-downloads/current/RSC/lib/dictionaries/cif_core.dic
dictionary named 'cif_core.dic' version 2.4.2 last updated on
2011-04-26.

Automatic conversion script
Id: cif_fix_values 8170 2020-07-09 18:12:32Z antanas 
;
_cod_original_cell_volume 1961.32(8)
_cod_database_code 1573016
_shelx_shelxl_version_number 2019/3
_shelx_space_group_comment
; 
The symmetry employed for this shelxl refinement is uniquely defined 
by the following loop, which should always be used as a source of 
symmetry information in preference to the above space-group names. 
They are only intended as comments. 
;
_shelx_estimated_absorpt_t_min 0.821
_shelx_estimated_absorpt_t_max 0.941

loop_
_space_group_symop_operation_xyz
'x, y, z'
'-x, -y, -z'

loop_
_atom_site_label
_atom_site_type_symbol
_atom_site_fract_x
_atom_site_fract_y
_atom_site_fract_z
_atom_site_U_iso_or_equiv
_atom_site_adp_type
_atom_site_occupancy
_atom_site_site_symmetry_order
_atom_site_calc_flag
_atom_site_refinement_flags_posn
_atom_site_refinement_flags_adp
_atom_site_refinement_flags_occupancy
_atom_site_disorder_assembly
_atom_site_disorder_group
S1 S 0.44653(8) 0.80609(5) 0.99161(3) 0.02558(18) Uani 0.873(2) 1 d D U P A 1
C31 C 0.4471(9) 0.7093(4) 0.9156(5) 0.0210(6) Uani 0.873(2) 1 d D U P A 1
H31 H 0.379795 0.637162 0.903764 0.025 Uiso 0.873(2) 1 calc R U P A 1
C32 C 0.5556(8) 0.7471(4) 0.8737(4) 0.0161(5) Uani 0.873(2) 1 d D U P A 1
C33 C 0.6385(6) 0.8586(4) 0.9048(3) 0.0193(5) Uani 0.873(2) 1 d D U P A 1
H33 H 0.718561 0.898077 0.883170 0.023 Uiso 0.873(2) 1 calc R U P A 1
C34 C 0.5946(9) 0.9029(6) 0.9667(4) 0.0259(9) Uani 0.873(2) 1 d D U P A 1
H34 H 0.637468 0.976381 0.993539 0.031 Uiso 0.873(2) 1 calc R U P A 1
S1' S 0.5882(17) 0.9083(10) 0.9769(7) 0.0298(15) Uani 0.127(2) 1 d D U P A 2
C31' C 0.647(5) 0.850(3) 0.897(2) 0.021(2) Uani 0.127(2) 1 d D U P A 2
H31' H 0.727140 0.888104 0.875315 0.026 Uiso 0.127(2) 1 calc R U P A 2
C32' C 0.563(6) 0.742(3) 0.870(3) 0.0217(19) Uani 0.127(2) 1 d D U P A 2
C33' C 0.453(6) 0.705(3) 0.915(3) 0.023(2) Uani 0.127(2) 1 d D U P A 2
H33' H 0.390152 0.631488 0.906480 0.028 Uiso 0.127(2) 1 calc R U P A 2
C34' C 0.446(2) 0.7868(14) 0.9724(12) 0.0244(19) Uani 0.127(2) 1 d D U P A 2
H34' H 0.373760 0.778267 1.005267 0.029 Uiso 0.127(2) 1 calc R U P A 2
S2 S 0.03743(8) -0.12491(6) 0.04933(4) 0.02119(19) Uani 0.799(2) 1 d D U P B 1
C35 C -0.0287(12) -0.0388(8) 0.1092(3) 0.0177(8) Uani 0.799(2) 1 d D U P B 1
H35 H -0.101082 -0.001508 0.091154 0.021 Uiso 0.799(2) 1 calc R U P B 1
C36 C 0.0362(8) -0.0299(7) 0.1877(3) 0.0137(7) Uani 0.799(2) 1 d D U P B 1
C37 C 0.1414(5) -0.0968(5) 0.1957(2) 0.0164(7) Uani 0.799(2) 1 d D U P B 1
H37 H 0.197275 -0.101572 0.244528 0.020 Uiso 0.799(2) 1 calc R U P B 1
C38 C 0.1533(6) -0.1520(4) 0.1273(2) 0.0196(8) Uani 0.799(2) 1 d D U P B 1
H38 H 0.217164 -0.199560 0.122737 0.024 Uiso 0.799(2) 1 calc R U P B 1
S2' S 0.1336(6) -0.1656(4) 0.1065(2) 0.0239(9) Uani 0.201(2) 1 d D U P B 2
C35' C 0.121(2) -0.090(2) 0.1927(10) 0.0174(17) Uani 0.201(2) 1 d D U P B 2
H35' H 0.172408 -0.095002 0.242739 0.021 Uiso 0.201(2) 1 calc R U P B 2
C36' C 0.031(4) -0.026(3) 0.1801(12) 0.0176(17) Uani 0.201(2) 1 d D U P B 2
C37' C -0.028(5) -0.031(3) 0.1062(13) 0.0189(17) Uani 0.201(2) 1 d D U P B 2
H37' H -0.092757 0.012256 0.089266 0.023 Uiso 0.201(2) 1 calc R U P B 2
C38' C 0.0104(13) -0.1017(10) 0.0580(7) 0.0180(16) Uani 0.201(2) 1 d D U P B 2
H38' H -0.025128 -0.116109 0.003246 0.022 Uiso 0.201(2) 1 calc R U P B 2
B1 B 0.45918(19) 0.54665(14) 0.67711(10) 0.0166(3) Uani 1 1 d . . . . .
B2 B 0.12438(19) 0.18341(14) 0.37457(10) 0.0160(3) Uani 1 1 d . . . . .
C1 C 0.44862(16) 0.62323(12) 0.74861(9) 0.0177(3) Uani 1 1 d . . . . .
H1 H 0.353859 0.633531 0.755320 0.021 Uiso 1 1 calc R U . . .
C2 C 0.57383(17) 0.67699(12) 0.80292(9) 0.0159(3) Uani 1 1 d . . . . .
C3 C 0.72506(16) 0.66741(12) 0.79420(9) 0.0154(3) Uani 1 1 d . . . . .
C4 C 0.85017(16) 0.71961(12) 0.85333(9) 0.0173(3) Uani 1 1 d . . . . .
H4 H 0.835186 0.757243 0.900135 0.021 Uiso 1 1 calc R U . . .
C5 C 0.99440(17) 0.71791(12) 0.84553(9) 0.0194(3) Uani 1 1 d . . . . .
H5 H 1.077001 0.754120 0.886386 0.023 Uiso 1 1 calc R U . . .
C6 C 1.01739(17) 0.66288(12) 0.77754(9) 0.0188(3) Uani 1 1 d . . . . .
H6 H 1.116395 0.664215 0.770498 0.023 Uiso 1 1 calc R U . . .
C7 C 0.89570(17) 0.60607(12) 0.72006(9) 0.0173(3) Uani 1 1 d . . . . .
H7 H 0.912686 0.566916 0.674389 0.021 Uiso 1 1 calc R U . . .
C8 C 0.74779(16) 0.60443(12) 0.72706(9) 0.0149(3) Uani 1 1 d . . . . .
C9 C 0.61749(16) 0.53835(12) 0.66854(9) 0.0151(3) Uani 1 1 d . . . . .
C10 C 0.62841(16) 0.46293(12) 0.60952(9) 0.0163(3) Uani 1 1 d . . . . .
H10 H 0.725470 0.455336 0.605140 0.020 Uiso 1 1 calc R U . . .
C11 C 0.50080(16) 0.39318(12) 0.55269(9) 0.0153(3) Uani 1 1 d . . . . .
C12 C 0.52466(16) 0.31735(12) 0.49568(9) 0.0177(3) Uani 1 1 d . . . . .
H12 H 0.623717 0.311420 0.494906 0.021 Uiso 1 1 calc R U . . .
C13 C 0.40533(17) 0.24947(12) 0.43930(9) 0.0174(3) Uani 1 1 d . . . . .
H13 H 0.425338 0.198204 0.401176 0.021 Uiso 1 1 calc R U . . .
C14 C 0.25854(16) 0.25500(12) 0.43756(9) 0.0156(3) Uani 1 1 d . . . . .
C15 C 0.23166(16) 0.33141(12) 0.49618(9) 0.0145(3) Uani 1 1 d . . . . .
C16 C 0.35140(16) 0.40041(12) 0.55439(9) 0.0147(3) Uani 1 1 d . . . . .
C17 C 0.32427(16) 0.47584(12) 0.61409(9) 0.0150(3) Uani 1 1 d . . . . .
C18 C 0.17662(17) 0.47979(12) 0.61262(9) 0.0172(3) Uani 1 1 d . . . . .
H18 H 0.155788 0.528859 0.651920 0.021 Uiso 1 1 calc R U . . .
C19 C 0.05787(16) 0.41389(12) 0.55518(9) 0.0174(3) Uani 1 1 d . . . . .
H19 H -0.041133 0.419900 0.556041 0.021 Uiso 1 1 calc R U . . .
C20 C 0.08177(16) 0.33970(12) 0.49679(9) 0.0149(3) Uani 1 1 d . . . . .
C21 C -0.04515(16) 0.27282(12) 0.43828(9) 0.0160(3) Uani 1 1 d . . . . .
H21 H -0.141983 0.281722 0.441727 0.019 Uiso 1 1 calc R U . . .
C22 C -0.03342(16) 0.19816(12) 0.37881(9) 0.0151(3) Uani 1 1 d . . . . .
C23 C -0.16258(16) 0.13139(12) 0.31920(9) 0.0154(3) Uani 1 1 d . . . . .
C24 C -0.30875(17) 0.14018(13) 0.31917(9) 0.0199(3) Uani 1 1 d . . . . .
H24 H -0.324889 0.192975 0.357634 0.024 Uiso 1 1 calc R U . . .
C25 C -0.43089(17) 0.07443(14) 0.26490(10) 0.0224(3) Uani 1 1 d . . . . .
H25 H -0.528359 0.084035 0.265347 0.027 Uiso 1 1 calc R U . . .
C26 C -0.40974(17) -0.00553(13) 0.20990(9) 0.0210(3) Uani 1 1 d . . . . .
H26 H -0.493148 -0.053043 0.173779 0.025 Uiso 1 1 calc R U . . .
C27 C -0.26637(17) -0.01546(12) 0.20809(9) 0.0175(3) Uani 1 1 d . . . . .
H27 H -0.253065 -0.070860 0.170567 0.021 Uiso 1 1 calc R U . . .
C28 C -0.13959(16) 0.05367(12) 0.25994(9) 0.0154(3) Uani 1 1 d . . . . .
C29 C 0.01314(16) 0.04422(12) 0.25315(9) 0.0153(3) Uani 1 1 d . . . . .
C30 C 0.13656(16) 0.10193(12) 0.30676(9) 0.0174(3) Uani 1 1 d . . . . .
H30 H 0.231909 0.091198 0.301795 0.021 Uiso 1 1 calc R U . . .
S3 S 0.2232(2) 0.43945(14) 0.98958(9) 0.0250(3) Uani 0.565(2) 1 d D U P C 1
C54 C 0.2904(17) 0.3661(14) 0.9243(7) 0.0210(11) Uani 0.565(2) 1 d D U P C 1
H54 H 0.357875 0.323123 0.938513 0.025 Uiso 0.565(2) 1 calc R U P C 1
C55 C 0.237(2) 0.3747(17) 0.8479(6) 0.0164(10) Uani 0.565(2) 1 d D U P C 1
C56 C 0.137(2) 0.4428(14) 0.8443(5) 0.0182(11) Uani 0.565(2) 1 d D U P C 1
H56 H 0.088091 0.457845 0.796810 0.022 Uiso 0.565(2) 1 calc R U P C 1
C57 C 0.1175(9) 0.4848(6) 0.9162(3) 0.0187(10) Uani 0.565(2) 1 d D U P C 1
H57 H 0.054754 0.532170 0.924726 0.022 Uiso 0.565(2) 1 calc R U P C 1
S3' S 0.1202(3) 0.4884(2) 0.93896(10) 0.0270(4) Uani 0.435(2) 1 d D U P C 2
C54' C 0.140(3) 0.4378(19) 0.8491(6) 0.0189(14) Uani 0.435(2) 1 d D U P C 2
H54' H 0.088352 0.452855 0.802311 0.023 Uiso 0.435(2) 1 calc R U P C 2
C55' C 0.240(3) 0.372(2) 0.8503(8) 0.0171(13) Uani 0.435(2) 1 d D U P C 2
C56' C 0.301(2) 0.3640(18) 0.9277(9) 0.0219(14) Uani 0.435(2) 1 d D U P C 2
H56' H 0.373900 0.324318 0.940349 0.026 Uiso 0.435(2) 1 calc R U P C 2
C57' C 0.2445(10) 0.4203(7) 0.9827(5) 0.0223(13) Uani 0.435(2) 1 d D U P C 2
H57' H 0.269946 0.421658 1.037347 0.027 Uiso 0.435(2) 1 calc R U P C 2
B3 B 0.16032(18) 0.18389(13) 0.65064(10) 0.0159(3) Uani 1 1 d . . . . .
C39 C 0.14383(16) 0.25895(12) 0.72095(9) 0.0169(3) Uani 1 1 d . . . . .
H39 H 0.047784 0.268676 0.725403 0.020 Uiso 1 1 calc R U . . .
C40 C 0.26496(16) 0.31239(12) 0.77759(9) 0.0159(3) Uani 1 1 d . . . . .
C41 C 0.41956(16) 0.31079(12) 0.76926(9) 0.0158(3) Uani 1 1 d . . . . .
C42 C 0.54350(17) 0.38114(12) 0.82225(9) 0.0182(3) Uani 1 1 d . . . . .
H42 H 0.526482 0.428444 0.863936 0.022 Uiso 1 1 calc R U . . .
C43 C 0.68981(17) 0.38360(13) 0.81554(9) 0.0200(3) Uani 1 1 d . . . . .
H43 H 0.771624 0.431225 0.852586 0.024 Uiso 1 1 calc R U . . .
C44 C 0.71577(16) 0.31582(12) 0.75419(9) 0.0190(3) Uani 1 1 d . . . . .
H44 H 0.815682 0.316978 0.749042 0.023 Uiso 1 1 calc R U . . .
C45 C 0.59616(17) 0.24669(12) 0.70063(9) 0.0180(3) Uani 1 1 d . . . . .
H45 H 0.615569 0.200884 0.658873 0.022 Uiso 1 1 calc R U . . .
C46 C 0.44707(16) 0.24218(12) 0.70610(9) 0.0152(3) Uani 1 1 d . . . . .
C47 C 0.31931(16) 0.17190(12) 0.64741(9) 0.0149(3) Uani 1 1 d . . . . .
C48 C 0.33355(16) 0.09317(12) 0.59138(9) 0.0159(3) Uani 1 1 d . . . . .
H48 H 0.430483 0.082614 0.590719 0.019 Uiso 1 1 calc R U . . .
C49 C 0.20856(16) 0.02448(12) 0.53259(9) 0.0153(3) Uani 1 1 d . . . . .
C50 C 0.23481(16) -0.05319(12) 0.47772(9) 0.0172(3) Uani 1 1 d . . . . .
H50 H 0.333624 -0.061228 0.479860 0.021 Uiso 1 1 calc R U . . .
C51 C 0.11824(16) -0.11984(12) 0.41932(9) 0.0166(3) Uani 1 1 d . . . . .
H51 H 0.140205 -0.171713 0.382408 0.020 Uiso 1 1 calc R U . . .
C52 C -0.02857(16) -0.11243(12) 0.41372(9) 0.0150(3) Uani 1 1 d . . . . .
C53 C -0.05850(16) -0.03444(11) 0.47024(8) 0.0145(3) Uani 1 1 d . . . . .

loop_
_atom_site_aniso_label
_atom_site_aniso_U_11
_atom_site_aniso_U_22
_atom_site_aniso_U_33
_atom_site_aniso_U_23
_atom_site_aniso_U_13
_atom_site_aniso_U_12
S1 0.0238(3) 0.0316(3) 0.0217(3) -0.0056(2) 0.0064(2) 0.0111(2)
C31 0.0184(11) 0.0238(9) 0.0198(9) -0.0016(8) 0.0040(8) 0.0059(9)
C32 0.0131(11) 0.0175(10) 0.0169(11) -0.0016(7) -0.0007(7) 0.0066(8)
C33 0.0160(11) 0.0170(11) 0.0236(13) -0.0019(8) 0.0003(8) 0.0063(8)
C34 0.0206(15) 0.0276(13) 0.0272(18) -0.0051(12) 0.0001(13) 0.0093(12)
S1' 0.025(2) 0.038(2) 0.026(3) -0.007(2) 0.000(2) 0.0162(19)
C31' 0.017(3) 0.026(3) 0.021(3) -0.002(3) 0.001(3) 0.011(3)
C32' 0.018(3) 0.025(3) 0.022(3) -0.001(3) 0.000(3) 0.010(3)
C33' 0.020(3) 0.027(3) 0.022(3) -0.003(3) 0.001(3) 0.008(3)
C34' 0.017(3) 0.029(3) 0.025(3) -0.005(3) 0.002(3) 0.007(3)
S2 0.0228(3) 0.0228(3) 0.0153(3) -0.0031(2) 0.0025(2) 0.0046(2)
C35 0.0159(10) 0.0202(18) 0.0158(11) 0.0013(10) 0.0011(9) 0.0043(12)
C36 0.0113(11) 0.0142(12) 0.0142(12) 0.0026(11) 0.0008(10) 0.0016(9)
C37 0.0145(15) 0.0170(11) 0.0175(10) 0.0021(8) 0.0003(9) 0.0058(10)
C38 0.0200(15) 0.0199(15) 0.0181(15) 0.0020(12) -0.0001(13) 0.0065(12)
S2' 0.0245(16) 0.0231(15) 0.0218(18) -0.0022(13) 0.0043(14) 0.0046(12)
C35' 0.018(3) 0.019(3) 0.015(2) 0.003(2) 0.002(2) 0.004(2)
C36' 0.016(3) 0.018(3) 0.018(2) 0.003(2) 0.003(2) 0.003(2)
C37' 0.018(3) 0.019(3) 0.018(2) 0.004(2) 0.002(2) 0.003(3)
C38' 0.017(3) 0.020(3) 0.016(2) 0.005(2) 0.000(2) 0.005(2)
B1 0.0153(8) 0.0150(8) 0.0189(9) 0.0022(7) 0.0026(7) 0.0037(7)
B2 0.0147(8) 0.0153(8) 0.0170(8) 0.0031(7) 0.0018(7) 0.0025(7)
C1 0.0126(7) 0.0188(7) 0.0210(8) -0.0001(6) 0.0025(6) 0.0045(6)
C2 0.0167(7) 0.0131(7) 0.0181(8) 0.0025(6) 0.0036(6) 0.0041(6)
C3 0.0155(7) 0.0136(7) 0.0169(7) 0.0030(6) 0.0023(6) 0.0035(6)
C4 0.0162(7) 0.0167(7) 0.0176(7) 0.0006(6) 0.0015(6) 0.0036(6)
C5 0.0155(7) 0.0186(7) 0.0209(8) 0.0008(6) -0.0019(6) 0.0028(6)
C6 0.0129(7) 0.0194(7) 0.0240(8) 0.0029(6) 0.0030(6) 0.0048(6)
C7 0.0160(7) 0.0175(7) 0.0175(8) -0.0004(6) 0.0034(6) 0.0043(6)
C8 0.0128(7) 0.0139(7) 0.0176(7) 0.0038(6) 0.0018(6) 0.0027(6)
C9 0.0143(7) 0.0140(7) 0.0157(7) 0.0025(6) 0.0017(6) 0.0019(6)
C10 0.0111(6) 0.0180(7) 0.0188(8) 0.0020(6) 0.0020(6) 0.0028(6)
C11 0.0135(7) 0.0155(7) 0.0157(7) 0.0020(6) 0.0018(6) 0.0025(6)
C12 0.0121(7) 0.0210(7) 0.0195(8) 0.0006(6) 0.0033(6) 0.0042(6)
C13 0.0163(7) 0.0176(7) 0.0167(7) -0.0021(6) 0.0023(6) 0.0040(6)
C14 0.0138(7) 0.0153(7) 0.0172(7) 0.0024(6) 0.0033(6) 0.0032(6)
C15 0.0136(7) 0.0143(7) 0.0149(7) 0.0035(6) 0.0015(6) 0.0027(6)
C16 0.0142(7) 0.0133(7) 0.0160(7) 0.0025(6) 0.0028(6) 0.0024(6)
C17 0.0142(7) 0.0148(7) 0.0157(7) 0.0026(6) 0.0024(6) 0.0036(6)
C18 0.0168(7) 0.0176(7) 0.0173(8) 0.0001(6) 0.0039(6) 0.0057(6)
C19 0.0123(7) 0.0201(7) 0.0198(8) 0.0009(6) 0.0029(6) 0.0056(6)
C20 0.0138(7) 0.0147(7) 0.0162(7) 0.0030(6) 0.0021(6) 0.0039(6)
C21 0.0111(6) 0.0185(7) 0.0185(8) 0.0039(6) 0.0024(6) 0.0044(6)
C22 0.0147(7) 0.0144(7) 0.0159(7) 0.0041(6) 0.0018(6) 0.0033(6)
C23 0.0126(7) 0.0166(7) 0.0159(7) 0.0035(6) 0.0014(6) 0.0026(6)
C24 0.0167(7) 0.0223(8) 0.0200(8) -0.0001(6) 0.0025(6) 0.0061(6)
C25 0.0112(7) 0.0291(8) 0.0250(8) 0.0023(7) -0.0004(6) 0.0052(7)
C26 0.0156(7) 0.0230(8) 0.0205(8) 0.0008(6) -0.0005(6) 0.0019(6)
C27 0.0160(7) 0.0184(7) 0.0159(7) 0.0006(6) 0.0010(6) 0.0027(6)
C28 0.0140(7) 0.0165(7) 0.0154(7) 0.0048(6) 0.0014(6) 0.0030(6)
C29 0.0153(7) 0.0151(7) 0.0153(7) 0.0030(6) 0.0021(6) 0.0040(6)
C30 0.0121(7) 0.0194(7) 0.0197(8) 0.0011(6) 0.0016(6) 0.0043(6)
S3 0.0281(6) 0.0274(7) 0.0180(5) -0.0023(4) 0.0068(4) 0.0058(4)
C54 0.019(2) 0.0239(19) 0.0188(17) 0.0011(15) 0.0003(16) 0.0072(16)
C55 0.0129(19) 0.0157(19) 0.0178(16) 0.0012(16) 0.0018(15) 0.0003(16)
C56 0.0145(18) 0.017(2) 0.0207(17) 0.0007(15) 0.0015(16) 0.0018(15)
C57 0.0151(16) 0.0201(16) 0.0200(19) 0.0037(18) 0.0011(18) 0.0045(12)
S3' 0.0231(7) 0.0274(6) 0.0276(9) -0.0057(7) 0.0109(8) 0.0021(5)
C54' 0.017(2) 0.018(3) 0.020(2) -0.002(2) 0.004(2) 0.004(2)
C55' 0.014(2) 0.016(2) 0.0191(18) -0.002(2) 0.0041(19) 0.002(2)
C56' 0.020(3) 0.025(2) 0.0188(19) -0.0009(19) 0.0021(19) 0.004(2)
C57' 0.022(2) 0.024(3) 0.0204(18) 0.0024(17) 0.0060(17) 0.0044(18)
B3 0.0150(8) 0.0142(8) 0.0165(8) 0.0018(6) 0.0018(7) 0.0014(7)
C39 0.0124(7) 0.0177(7) 0.0195(8) 0.0004(6) 0.0022(6) 0.0035(6)
C40 0.0170(7) 0.0136(7) 0.0163(7) 0.0024(6) 0.0020(6) 0.0033(6)
C41 0.0143(7) 0.0147(7) 0.0179(8) 0.0035(6) 0.0000(6) 0.0043(6)
C42 0.0184(7) 0.0166(7) 0.0173(8) -0.0004(6) 0.0003(6) 0.0032(6)
C43 0.0149(7) 0.0188(7) 0.0214(8) -0.0003(6) -0.0040(6) 0.0020(6)
C44 0.0114(7) 0.0196(7) 0.0245(8) 0.0020(6) 0.0002(6) 0.0039(6)
C45 0.0154(7) 0.0169(7) 0.0202(8) 0.0001(6) 0.0014(6) 0.0041(6)
C46 0.0135(7) 0.0132(7) 0.0172(7) 0.0020(6) 0.0000(6) 0.0023(6)
C47 0.0135(7) 0.0143(7) 0.0149(7) 0.0026(6) -0.0002(6) 0.0016(6)
C48 0.0115(6) 0.0174(7) 0.0179(8) 0.0024(6) 0.0021(6) 0.0028(6)
C49 0.0136(7) 0.0155(7) 0.0157(7) 0.0023(6) 0.0018(6) 0.0023(6)
C50 0.0115(7) 0.0196(7) 0.0201(8) 0.0015(6) 0.0025(6) 0.0044(6)
C51 0.0158(7) 0.0166(7) 0.0165(7) 0.0001(6) 0.0026(6) 0.0043(6)
C52 0.0129(7) 0.0148(7) 0.0166(7) 0.0023(6) 0.0029(6) 0.0024(6)
C53 0.0130(7) 0.0142(7) 0.0150(7) 0.0029(6) 0.0015(6) 0.0018(6)

loop_
_atom_type_symbol
_atom_type_description
_atom_type_scat_dispersion_real
_atom_type_scat_dispersion_imag
_atom_type_scat_source
C C 0.0181 0.0091 'International Tables Vol C Tables 4.2.6.8 and 6.1.1.4'
H H 0.0000 0.0000 'International Tables Vol C Tables 4.2.6.8 and 6.1.1.4'
B B 0.0090 0.0039 'International Tables Vol C Tables 4.2.6.8 and 6.1.1.4'
S S 0.3331 0.5567 'International Tables Vol C Tables 4.2.6.8 and 6.1.1.4'

loop_
_geom_angle_atom_site_label_1
_geom_angle_atom_site_label_2
_geom_angle_atom_site_label_3
_geom_angle
_geom_angle_site_symmetry_1
_geom_angle_site_symmetry_3
_geom_angle_publ_flag
C31 S1 C34 91.4(2) . . ?
C32 C31 S1 112.47(18) . . ?
C31 C32 C33 111.13(19) . . ?
C31 C32 C2 121.7(3) . . ?
C33 C32 C2 127.2(3) . . ?
C34 C33 C32 114.6(4) . . ?
C33 C34 S1 110.4(4) . . ?
C31' S1' C34' 91.2(13) . . ?
C32' C31' S1' 112.1(14) . . ?
C31' C32' C2 126(2) . . ?
C31' C32' C33' 112.4(10) . . ?
C2 C32' C33' 122(3) . . ?
C34' C33' C32' 113.1(10) . . ?
C33' C34' S1' 111.1(14) . . ?
C35 S2 C38 92.1(3) . . ?
C36 C35 S2 112.2(3) . . ?
C35 C36 C37 110.2(3) . . ?
C35 C36 C29 125.8(4) . . ?
C37 C36 C29 123.7(3) . . ?
C38 C37 C36 114.0(4) . . ?
C37 C38 S2 111.4(4) . . ?
C35' S2' C38' 87.9(9) . . ?
C36' C35' S2' 111.5(14) . . ?
C35' C36' C37' 114.4(13) . . ?
C35' C36' C29 115.2(13) . . ?
C37' C36' C29 130.4(16) . . ?
C38' C37' C36' 114.6(13) . . ?
C37' C38' S2' 111.7(14) . . ?
C1 B1 C9 116.52(13) . . ?
C1 B1 C17 125.49(14) . . ?
C9 B1 C17 117.98(13) . . ?
C30 B2 C22 116.98(13) . . ?
C30 B2 C14 124.96(14) . . ?
C22 B2 C14 118.02(13) . . ?
C2 C1 B1 120.71(14) . . ?
C1 C2 C32' 121(3) . . ?
C1 C2 C3 122.09(13) . . ?
C32' C2 C3 117(3) . . ?
C1 C2 C32 118.3(3) . . ?
C3 C2 C32 119.6(3) . . ?
C4 C3 C8 118.30(13) . . ?
C4 C3 C2 120.31(13) . . ?
C8 C3 C2 121.38(13) . . ?
C5 C4 C3 122.06(14) . . ?
C4 C5 C6 119.41(14) . . ?
C7 C6 C5 119.74(14) . . ?
C6 C7 C8 122.06(14) . . ?
C7 C8 C3 118.15(13) . . ?
C7 C8 C9 122.26(13) . . ?
C3 C8 C9 119.57(13) . . ?
C10 C9 C8 122.86(13) . . ?
C10 C9 B1 117.53(13) . . ?
C8 C9 B1 119.42(13) . . ?
C9 C10 C11 124.08(14) . . ?
C12 C11 C16 119.19(13) . . ?
C12 C11 C10 119.24(13) . . ?
C16 C11 C10 121.57(13) . . ?
C11 C12 C13 121.15(14) . . ?
C14 C13 C12 121.80(14) . . ?
C13 C14 C15 117.84(13) . . ?
C13 C14 B2 123.13(14) . . ?
C15 C14 B2 119.03(13) . . ?
C16 C15 C14 121.15(13) . . ?
C16 C15 C20 119.09(13) . . ?
C14 C15 C20 119.76(13) . . ?
C15 C16 C11 118.85(13) . . ?
C15 C16 C17 121.22(13) . . ?
C11 C16 C17 119.94(13) . . ?
C18 C17 C16 117.43(13) . . ?
C18 C17 B1 123.85(13) . . ?
C16 C17 B1 118.70(13) . . ?
C17 C18 C19 122.14(14) . . ?
C20 C19 C18 121.33(13) . . ?
C19 C20 C15 118.78(13) . . ?
C19 C20 C21 119.41(13) . . ?
C15 C20 C21 121.81(13) . . ?
C22 C21 C20 123.87(13) . . ?
C21 C22 C23 123.55(13) . . ?
C21 C22 B2 117.50(13) . . ?
C23 C22 B2 118.95(13) . . ?
C24 C23 C28 118.25(13) . . ?
C24 C23 C22 122.26(13) . . ?
C28 C23 C22 119.49(13) . . ?
C25 C24 C23 122.23(14) . . ?
C24 C25 C26 119.53(14) . . ?
C27 C26 C25 119.48(14) . . ?
C26 C27 C28 122.20(14) . . ?
C27 C28 C23 118.12(13) . . ?
C27 C28 C29 120.40(13) . . ?
C23 C28 C29 121.48(13) . . ?
C30 C29 C36 117.3(3) . . ?
C30 C29 C28 121.86(13) . . ?
C36 C29 C28 120.8(3) . . ?
C30 C29 C36' 119.7(12) . . ?
C28 C29 C36' 118.2(11) . . ?
C29 C30 B2 121.02(14) . . ?
C54 S3 C57 91.8(5) . . ?
C55 C54 S3 113.2(5) . . ?
C54 C55 C56 111.0(5) . . ?
C54 C55 C40 125.9(10) . . ?
C56 C55 C40 122.8(9) . . ?
C57 C56 C55 113.3(6) . . ?
C56 C57 S3 110.7(6) . . ?
C54' S3' C57' 91.3(6) . . ?
C55' C54' S3' 113.4(7) . . ?
C54' C55' C56' 111.4(6) . . ?
C54' C55' C40 122.1(12) . . ?
C56' C55' C40 126.3(12) . . ?
C57' C56' C55' 112.6(7) . . ?
C56' C57' S3' 111.3(8) . . ?
C39 B3 C47 116.70(13) . . ?
C39 B3 C52 125.01(14) . 2_556 ?
C47 B3 C52 118.10(13) . 2_556 ?
C40 C39 B3 120.86(14) . . ?
C39 C40 C55 117.5(8) . . ?
C39 C40 C41 121.80(13) . . ?
C55 C40 C41 120.7(8) . . ?
C39 C40 C55' 118.7(11) . . ?
C41 C40 C55' 119.5(10) . . ?
C42 C41 C46 118.29(13) . . ?
C42 C41 C40 120.28(13) . . ?
C46 C41 C40 121.38(13) . . ?
C43 C42 C41 121.99(14) . . ?
C42 C43 C44 119.39(14) . . ?
C45 C44 C43 119.94(14) . . ?
C44 C45 C46 121.91(14) . . ?
C45 C46 C41 118.46(13) . . ?
C45 C46 C47 122.10(14) . . ?
C41 C46 C47 119.40(13) . . ?
C48 C47 C46 123.19(13) . . ?
C48 C47 B3 117.70(13) . . ?
C46 C47 B3 119.07(13) . . ?
C47 C48 C49 123.60(14) . . ?
C50 C49 C53 118.97(13) . 2_556 ?
C50 C49 C48 119.23(13) . . ?
C53 C49 C48 121.81(13) 2_556 . ?
C49 C50 C51 121.16(14) . . ?
C52 C51 C50 121.97(14) . . ?
C51 C52 C53 117.81(13) . . ?
C51 C52 B3 123.47(14) . 2_556 ?
C53 C52 B3 118.72(13) . 2_556 ?
C53 C53 C52 121.07(17) 2_556 . ?
C53 C53 C49 119.01(17) 2_556 2_556 ?
C52 C53 C49 119.92(13) . 2_556 ?

loop_
_geom_bond_atom_site_label_1
_geom_bond_atom_site_label_2
_geom_bond_distance
_geom_bond_site_symmetry_2
_geom_bond_publ_flag
S1 C31 1.706(4) . ?
S1 C34 1.756(6) . ?
C31 C32 1.370(3) . ?
C32 C33 1.427(3) . ?
C32 C2 1.500(3) . ?
C33 C34 1.334(5) . ?
S1' C31' 1.729(12) . ?
S1' C34' 1.751(12) . ?
C31' C32' 1.383(12) . ?
C32' C2 1.392(18) . ?
C32' C33' 1.417(12) . ?
C33' C34' 1.379(12) . ?
S2 C35 1.715(6) . ?
S2 C38 1.730(4) . ?
C35 C36 1.399(6) . ?
C36 C37 1.445(6) . ?
C36 C29 1.476(7) . ?
C37 C38 1.353(5) . ?
S2' C35' 1.732(14) . ?
S2' C38' 1.734(11) . ?
C35' C36' 1.32(2) . ?
C36' C37' 1.32(2) . ?
C36' C29 1.53(3) . ?
C37' C38' 1.31(2) . ?
B1 C1 1.528(2) . ?
B1 C9 1.539(2) . ?
B1 C17 1.552(2) . ?
B2 C30 1.521(2) . ?
B2 C22 1.545(2) . ?
B2 C14 1.551(2) . ?
C1 C2 1.364(2) . ?
C2 C3 1.479(2) . ?
C3 C4 1.405(2) . ?
C3 C8 1.421(2) . ?
C4 C5 1.383(2) . ?
C5 C6 1.387(2) . ?
C6 C7 1.382(2) . ?
C7 C8 1.404(2) . ?
C8 C9 1.469(2) . ?
C9 C10 1.360(2) . ?
C10 C11 1.454(2) . ?
C11 C12 1.388(2) . ?
C11 C16 1.428(2) . ?
C12 C13 1.399(2) . ?
C13 C14 1.388(2) . ?
C14 C15 1.424(2) . ?
C15 C16 1.423(2) . ?
C15 C20 1.433(2) . ?
C16 C17 1.431(2) . ?
C17 C18 1.391(2) . ?
C18 C19 1.398(2) . ?
C19 C20 1.391(2) . ?
C20 C21 1.454(2) . ?
C21 C22 1.362(2) . ?
C22 C23 1.475(2) . ?
C23 C24 1.399(2) . ?
C23 C28 1.426(2) . ?
C24 C25 1.387(2) . ?
C25 C26 1.388(2) . ?
C26 C27 1.382(2) . ?
C27 C28 1.406(2) . ?
C28 C29 1.485(2) . ?
C29 C30 1.359(2) . ?
S3 C54 1.684(8) . ?
S3 C57 1.736(6) . ?
C54 C55 1.383(7) . ?
C55 C56 1.418(7) . ?
C55 C40 1.481(8) . ?
C56 C57 1.371(8) . ?
S3' C54' 1.692(9) . ?
S3' C57' 1.743(8) . ?
C54' C55' 1.390(9) . ?
C55' C56' 1.417(9) . ?
C55' C40 1.490(9) . ?
C56' C57' 1.384(10) . ?
B3 C39 1.521(2) . ?
B3 C47 1.541(2) . ?
B3 C52 1.551(2) 2_556 ?
C39 C40 1.362(2) . ?
C40 C41 1.481(2) . ?
C41 C42 1.405(2) . ?
C41 C46 1.424(2) . ?
C42 C43 1.386(2) . ?
C43 C44 1.389(2) . ?
C44 C45 1.382(2) . ?
C45 C46 1.401(2) . ?
C46 C47 1.473(2) . ?
C47 C48 1.363(2) . ?
C48 C49 1.454(2) . ?
C49 C50 1.388(2) . ?
C49 C53 1.434(2) 2_556 ?
C50 C51 1.400(2) . ?
C51 C52 1.389(2) . ?
C52 C53 1.426(2) . ?
C53 C53 1.422(3) 2_556 ?
